data_4502152
loop_
_publ_author_name
'Tian, Jian'
'Motkuri, Radha Kishan'
'Thallapally, Praveen K.'
'McGrail, B. Peter'

_publ_section_title
;
 Metal&#x2212;Organic Framework Isomers with Diamondoid Networks
 Constructed of a Semirigid Tetrahedral Linker
;
_journal_issue 12
_journal_name_full 'Crystal Growth &amp; Design'
_journal_page_first 5327
_journal_paper_doi 10.1021/cg101222w
_journal_volume 10
_journal_year 2010
_chemical_formula_moiety 'C33 H24 Cd2 O14'
_chemical_formula_sum 'C33 H24 Cd2 O14'
_chemical_formula_weight 869.32
_chemical_melting_point ?
_chemical_name_systematic
; 
 ? 
;
_space_group_IT_number 2
_symmetry_cell_setting triclinic
_symmetry_space_group_name_Hall '-P 1'
_symmetry_space_group_name_H-M 'P -1'
_atom_sites_solution_hydrogens geom
_atom_sites_solution_primary direct
_atom_sites_solution_secondary difmap
_audit_creation_method SHELXL-97
_cell_angle_alpha 112.598(3)
_cell_angle_beta 107.375(3)
_cell_angle_gamma 97.625(3)
_cell_formula_units_Z 2
_cell_length_a 13.3460(11)
_cell_length_b 16.1864(13)
_cell_length_c 17.7807(15)
_cell_measurement_reflns_used 9842
_cell_measurement_temperature 100(2)
_cell_measurement_theta_max 27.56
_cell_measurement_theta_min 1.34
_cell_volume 3248.1(5)
_computing_cell_refinement 'Bruker SMART'
_computing_data_collection 'Bruker SMART'
_computing_data_reduction 'Bruker SAINT'
_computing_molecular_graphics SHELXP-97
_computing_publication_material SHELXTL
_computing_structure_refinement 'SHELXL-97 (Sheldrick, 2008)'
_computing_structure_solution 'SHELXS-97 (Sheldrick, 2008)'
_diffrn_ambient_temperature 100(2)
_diffrn_detector_area_resol_mean 9
_diffrn_measured_fraction_theta_full 0.957
_diffrn_measured_fraction_theta_max 0.957
_diffrn_measurement_device_type 'Bruker APEX-II CCD'
_diffrn_measurement_method 'phi and omega scans'
_diffrn_radiation_monochromator graphite
_diffrn_radiation_source 'fine-focus sealed tube'
_diffrn_radiation_type MoK\a
_diffrn_radiation_wavelength 0.71073
_diffrn_reflns_av_R_equivalents 0.0349
_diffrn_reflns_av_sigmaI/netI 0.0600
_diffrn_reflns_limit_h_max 17
_diffrn_reflns_limit_h_min -17
_diffrn_reflns_limit_k_max 20
_diffrn_reflns_limit_k_min -16
_diffrn_reflns_limit_l_max 23
_diffrn_reflns_limit_l_min -23
_diffrn_reflns_number 33845
_diffrn_reflns_theta_full 27.56
_diffrn_reflns_theta_max 27.56
_diffrn_reflns_theta_min 1.34
_exptl_absorpt_coefficient_mu 0.690
_exptl_absorpt_correction_T_max 0.9342
_exptl_absorpt_correction_T_min 0.8464
_exptl_absorpt_correction_type multi-scan
_exptl_absorpt_process_details SADABS
_exptl_crystal_colour block
_exptl_crystal_density_diffrn 0.889
_exptl_crystal_density_meas ?
_exptl_crystal_density_method 'not measured'
_exptl_crystal_description rectangular
_exptl_crystal_F_000 860
_exptl_crystal_size_max 0.25
_exptl_crystal_size_mid 0.15
_exptl_crystal_size_min 0.10
_refine_diff_density_max 3.583
_refine_diff_density_min -2.419
_refine_diff_density_rms 0.147
_refine_ls_extinction_method none
_refine_ls_goodness_of_fit_ref 1.189
_refine_ls_hydrogen_treatment constr
_refine_ls_matrix_type full
_refine_ls_number_parameters 442
_refine_ls_number_reflns 14381
_refine_ls_number_restraints 0
_refine_ls_restrained_S_all 1.189
_refine_ls_R_factor_all 0.1053
_refine_ls_R_factor_gt 0.0787
_refine_ls_shift/su_max 0.001
_refine_ls_shift/su_mean 0.000
_refine_ls_structure_factor_coef Fsqd
_refine_ls_weighting_details 'calc w=1/[\s^2^(Fo^2^)+(0.1359P)^2^+0.0000P] where P=(Fo^2^+2Fc^2^)/3'
_refine_ls_weighting_scheme calc
_refine_ls_wR_factor_gt 0.2219
_refine_ls_wR_factor_ref 0.2485
_reflns_number_gt 9364
_reflns_number_total 14381
_reflns_threshold_expression >2sigma(I)
_cod_data_source_file cg101222w_si_002.cif
_cod_data_source_block aaa
_cod_depositor_comments
;
The following automatic conversions were performed:

'_chemical_melting_point' value 'not measured' was changed to '?' -
the value is undefined or not given.

Automatic conversion script
Id: cif_fix_values 1715 2011-07-08 13:25:40Z adriana 

The following automatic conversions were performed:

'_exptl_crystal_density_meas' value 'none' was changed to '?' - the
value is perceived as not measured.

Automatic conversion script
Id: cif_fix_values 3008 2015-01-20 13:52:24Z robertas 
;
_cod_original_sg_symbol_H-M P-1
_cod_database_code 4502152

loop_
_symmetry_equiv_pos_as_xyz
'x, y, z'
'-x, -y, -z'

loop_
_atom_site_label
_atom_site_type_symbol
_atom_site_fract_x
_atom_site_fract_y
_atom_site_fract_z
_atom_site_U_iso_or_equiv
_atom_site_adp_type
_atom_site_occupancy
_atom_site_symmetry_multiplicity
_atom_site_calc_flag
_atom_site_refinement_flags
Cd2 Cd 0.93279(3) 0.38392(3) 0.40697(2) 0.03338(15) Uani 1 1 d .
Cd1 Cd 0.83732(3) 0.45615(3) 0.61614(2) 0.03670(15) Uani 1 1 d .
O14 O 0.7052(3) -0.1020(3) 0.2541(3) 0.0447(10) Uani 1 1 d .
C12 C 0.6134(5) 0.6378(4) 0.3695(4) 0.0421(14) Uani 1 1 d .
H12 H 0.5457 0.6513 0.3673 0.050 Uiso 1 1 calc R
O4 O 0.9835(3) 0.4530(3) 0.7240(2) 0.0475(11) Uani 1 1 d .
C7 C 0.6060(7) 0.5346(4) 0.8916(4) 0.0560(19) Uani 1 1 d .
H7 H 0.5537 0.4921 0.8954 0.067 Uiso 1 1 calc R
C18 C 0.4696(6) 0.6845(4) 0.1049(4) 0.059(2) Uani 1 1 d .
H18A H 0.4630 0.6189 0.0672 0.071 Uiso 1 1 calc R
H18B H 0.4368 0.6861 0.1484 0.071 Uiso 1 1 calc R
C29 C 0.8336(5) 0.0424(4) 0.3431(4) 0.0491(16) Uani 1 1 d .
H29 H 0.8879 0.0157 0.3273 0.059 Uiso 1 1 calc R
C16 C 0.6575(5) 0.6996(5) 0.2047(4) 0.0454(15) Uani 1 1 d .
H16A H 0.6598 0.6384 0.1639 0.054 Uiso 1 1 calc R
H16B H 0.7334 0.7405 0.2393 0.054 Uiso 1 1 calc R
C21 C 0.1959(5) 0.6694(4) -0.1527(3) 0.0389(13) Uani 1 1 d .
H21 H 0.1687 0.7004 -0.1868 0.047 Uiso 1 1 calc R
C14 C 0.7651(5) 0.6365(4) 0.3224(4) 0.0393(13) Uani 1 1 d .
H14 H 0.8012 0.6485 0.2875 0.047 Uiso 1 1 calc R
C20 C 0.2885(5) 0.7179(4) -0.0739(4) 0.0424(15) Uani 1 1 d .
H20 H 0.3242 0.7813 -0.0549 0.051 Uiso 1 1 calc R
C31 C 0.6474(5) 0.0250(4) 0.3351(4) 0.0446(15) Uani 1 1 d .
H31 H 0.5746 -0.0129 0.3127 0.053 Uiso 1 1 calc R
O8 O 0.4160(4) 0.7264(3) 0.0525(3) 0.0603(15) Uani 1 1 d .
C28 C 0.8589(5) 0.1382(5) 0.4007(4) 0.0493(16) Uani 1 1 d .
H28 H 0.9311 0.1767 0.4216 0.059 Uiso 1 1 calc R
C24 C 0.2775(5) 0.5796(4) -0.0512(4) 0.0453(16) Uani 1 1 d .
H24 H 0.3052 0.5486 -0.0172 0.054 Uiso 1 1 calc R
O5 O 0.7580(3) 0.5190(3) 0.5296(2) 0.0391(9) Uani 1 1 d .
C23 C 0.1856(5) 0.5330(4) -0.1301(4) 0.0374(13) Uani 1 1 d .
H23 H 0.1504 0.4694 -0.1496 0.045 Uiso 1 1 calc R
C1 C 0.6387(7) 0.7451(4) 1.0861(4) 0.060(2) Uani 1 1 d .
H1A H 0.6077 0.7835 1.0584 0.072 Uiso 1 1 calc R
H1B H 0.7192 0.7718 1.1150 0.072 Uiso 1 1 calc R
C11 C 0.6616(5) 0.6015(4) 0.4246(4) 0.0413(13) Uani 1 1 d .
H11 H 0.6261 0.5892 0.4598 0.050 Uiso 1 1 calc R
O11 O 1.0075(4) 0.2709(3) 0.3517(4) 0.0705(15) Uani 1 1 d .
O6 O 0.9020(3) 0.5197(2) 0.4870(3) 0.0376(9) Uani 1 1 d .
O1 O 0.6100(5) 0.6489(3) 1.0204(3) 0.0670(15) Uani 1 1 d .
O10 O 0.9778(3) 0.4385(3) 0.3179(2) 0.0392(9) Uani 1 1 d .
C3 C 0.7273(8) 0.6886(5) 0.9498(4) 0.074(3) Uani 1 1 d .
H3 H 0.7582 0.7515 0.9936 0.088 Uiso 1 1 calc R
C17 C 0.5909(5) 0.7430(4) 0.1522(4) 0.0451(15) Uani 1 1 d .
C30 C 0.7252(5) -0.0116(4) 0.3102(4) 0.0409(14) Uani 1 1 d .
C5 C 0.7222(5) 0.5611(5) 0.8170(3) 0.058(2) Uani 1 1 d .
C32 C 0.6774(5) 0.1200(4) 0.3947(4) 0.0439(14) Uani 1 1 d .
H32 H 0.6235 0.1452 0.4129 0.053 Uiso 1 1 calc R
C13 C 0.6642(5) 0.6548(4) 0.3169(4) 0.0369(13) Uani 1 1 d .
C8 C 0.7556(6) 0.5305(5) 0.7432(4) 0.0522(17) Uani 1 1 d .
C19 C 0.3271(5) 0.6730(4) -0.0244(4) 0.0458(16) Uani 1 1 d .
C4 C 0.7599(7) 0.6572(5) 0.8805(4) 0.064(2) Uani 1 1 d .
H4 H 0.8088 0.7002 0.8743 0.077 Uiso 1 1 calc R
C33 C 0.5927(5) -0.1599(4) 0.2129(4) 0.0425(14) Uani 1 1 d .
H33A H 0.5452 -0.1340 0.1788 0.051 Uiso 1 1 calc R
H33B H 0.5656 -0.1621 0.2584 0.051 Uiso 1 1 calc R
C22 C 0.1440(5) 0.5773(4) -0.1810(3) 0.0383(13) Uani 1 1 d .
O7 O 0.6092(3) 0.6882(3) 0.2620(2) 0.0424(10) Uani 1 1 d .
C9 C 0.8088(5) 0.5379(4) 0.4865(3) 0.0375(13) Uani 1 1 d .
C10 C 0.7606(4) 0.5823(3) 0.4298(3) 0.0304(11) Uani 1 1 d .
O3 O 0.8312(4) 0.5842(3) 0.7413(3) 0.0569(12) Uani 1 1 d .
C6 C 0.6397(5) 0.5057(4) 0.8245(4) 0.0466(15) Uani 1 1 d .
H6 H 0.6055 0.4437 0.7791 0.056 Uiso 1 1 calc R
C15 C 0.8115(5) 0.6007(4) 0.3793(3) 0.0363(12) Uani 1 1 d .
H15 H 0.8802 0.5887 0.3835 0.044 Uiso 1 1 calc R
C2 C 0.6482(7) 0.6283(5) 0.9567(4) 0.0578(19) Uani 1 1 d .
O12 O 0.8975(3) 0.3336(3) 0.5021(3) 0.0446(10) Uani 1 1 d .
O13 O 0.7471(4) 0.3055(3) 0.5269(3) 0.0473(10) Uani 1 1 d .
O2 O 0.7136(4) 0.4476(3) 0.6854(3) 0.0516(11) Uani 1 1 d .
C26 C 0.8071(5) 0.2764(4) 0.4877(3) 0.0409(15) Uani 1 1 d .
C27 C 0.7820(5) 0.1783(4) 0.4280(4) 0.0400(14) Uani 1 1 d .
O9 O 0.7524(4) 0.3245(3) 0.3234(3) 0.0595(13) Uani 1 1 d .
C25 C 0.9552(5) 0.4732(4) 0.2618(4) 0.0434(14) Uani 1 1 d .

loop_
_atom_site_aniso_label
_atom_site_aniso_U_11
_atom_site_aniso_U_22
_atom_site_aniso_U_33
_atom_site_aniso_U_23
_atom_site_aniso_U_13
_atom_site_aniso_U_12
Cd2 0.0303(2) 0.0278(2) 0.0251(2) 0.00773(17) -0.00396(16) 0.00314(16)
Cd1 0.0362(2) 0.0295(2) 0.0231(2) 0.00502(18) -0.00491(16) 0.00295(17)
O14 0.039(2) 0.032(2) 0.034(2) 0.0035(18) -0.0010(17) -0.0051(17)
C12 0.035(3) 0.052(4) 0.040(3) 0.024(3) 0.006(2) 0.019(3)
O4 0.045(2) 0.039(2) 0.030(2) 0.0122(18) -0.0094(17) -0.0073(18)
C7 0.085(5) 0.029(3) 0.032(3) 0.010(3) 0.008(3) -0.006(3)
C18 0.067(4) 0.028(3) 0.040(3) 0.018(3) -0.029(3) -0.009(3)
C29 0.043(3) 0.035(3) 0.044(3) 0.009(3) 0.001(3) -0.004(3)
C16 0.047(3) 0.049(4) 0.026(3) 0.013(3) 0.002(2) 0.011(3)
C21 0.042(3) 0.029(3) 0.027(3) 0.006(2) -0.004(2) 0.007(2)
C14 0.042(3) 0.036(3) 0.038(3) 0.017(3) 0.012(2) 0.011(2)
C20 0.045(3) 0.025(3) 0.032(3) 0.010(2) -0.010(2) -0.001(2)
C31 0.040(3) 0.030(3) 0.043(3) 0.016(3) -0.005(3) -0.004(2)
O8 0.069(3) 0.027(2) 0.041(2) 0.0176(19) -0.029(2) -0.0096(19)
C28 0.043(3) 0.055(4) 0.030(3) 0.015(3) 0.003(2) -0.008(3)
C24 0.054(4) 0.029(3) 0.029(3) 0.014(2) -0.010(2) -0.002(3)
O5 0.034(2) 0.046(2) 0.0319(19) 0.0190(19) 0.0062(16) 0.0054(17)
C23 0.040(3) 0.022(2) 0.035(3) 0.010(2) 0.000(2) 0.001(2)
C1 0.093(5) 0.030(3) 0.029(3) 0.012(3) 0.001(3) -0.013(3)
C11 0.035(3) 0.050(3) 0.030(3) 0.018(3) 0.002(2) 0.010(3)
O11 0.074(4) 0.037(2) 0.099(4) 0.028(3) 0.031(3) 0.023(2)
O6 0.0310(19) 0.0212(17) 0.035(2) 0.0021(16) -0.0060(16) 0.0058(15)
O1 0.108(4) 0.032(2) 0.030(2) -0.0010(19) 0.021(2) -0.017(2)
O10 0.036(2) 0.040(2) 0.0282(19) 0.0132(18) -0.0013(16) 0.0056(17)
C3 0.110(7) 0.037(4) 0.031(3) -0.010(3) 0.019(4) -0.011(4)
C17 0.052(4) 0.030(3) 0.027(3) 0.008(2) -0.008(2) 0.000(3)
C30 0.043(3) 0.032(3) 0.034(3) 0.014(3) 0.000(2) 0.002(2)
C5 0.044(3) 0.072(5) 0.008(2) -0.011(3) 0.004(2) -0.027(3)
C32 0.037(3) 0.039(3) 0.037(3) 0.012(3) 0.000(2) 0.004(2)
C13 0.037(3) 0.027(3) 0.034(3) 0.011(2) 0.001(2) 0.005(2)
C8 0.049(4) 0.050(4) 0.039(3) 0.018(3) 0.002(3) 0.002(3)
C19 0.051(4) 0.027(3) 0.028(3) 0.009(2) -0.014(2) -0.006(2)
C4 0.080(5) 0.047(4) 0.038(3) 0.003(3) 0.024(3) -0.019(4)
C33 0.037(3) 0.031(3) 0.035(3) 0.011(2) -0.008(2) -0.001(2)
C22 0.041(3) 0.036(3) 0.027(3) 0.012(2) 0.004(2) 0.006(2)
O7 0.044(2) 0.039(2) 0.032(2) 0.0173(18) -0.0011(17) 0.0064(18)
C9 0.050(3) 0.021(2) 0.024(2) 0.005(2) -0.002(2) 0.010(2)
C10 0.030(3) 0.025(2) 0.028(2) 0.013(2) 0.001(2) 0.002(2)
O3 0.051(3) 0.053(3) 0.038(2) 0.003(2) 0.010(2) 0.002(2)
C6 0.060(4) 0.028(3) 0.036(3) 0.011(3) 0.008(3) 0.000(3)
C15 0.036(3) 0.034(3) 0.032(3) 0.014(2) 0.006(2) 0.007(2)
C2 0.087(5) 0.050(4) 0.027(3) 0.019(3) 0.016(3) -0.002(4)
O12 0.043(2) 0.039(2) 0.036(2) 0.0194(19) -0.0020(18) -0.0015(18)
O13 0.060(3) 0.032(2) 0.032(2) 0.0020(18) 0.014(2) 0.008(2)
O2 0.056(3) 0.051(3) 0.033(2) 0.012(2) 0.014(2) 0.000(2)
C26 0.060(4) 0.026(3) 0.019(2) 0.011(2) -0.004(2) 0.000(3)
C27 0.032(3) 0.040(3) 0.031(3) 0.014(3) -0.002(2) -0.001(2)
O9 0.045(3) 0.061(3) 0.039(2) 0.006(2) 0.002(2) -0.003(2)
C25 0.047(3) 0.033(3) 0.034(3) 0.010(3) 0.003(3) 0.008(3)

loop_
_atom_type_symbol
_atom_type_description
_atom_type_scat_dispersion_real
_atom_type_scat_dispersion_imag
_atom_type_scat_source
C C 0.0033 0.0016 'International Tables Vol C Tables 4.2.6.8 and 6.1.1.4'
H H 0.0000 0.0000 'International Tables Vol C Tables 4.2.6.8 and 6.1.1.4'
O O 0.0106 0.0060 'International Tables Vol C Tables 4.2.6.8 and 6.1.1.4'
Cd Cd -0.8075 1.2024 'International Tables Vol C Tables 4.2.6.8 and 6.1.1.4'

loop_
_geom_angle_atom_site_label_1
_geom_angle_atom_site_label_2
_geom_angle_atom_site_label_3
_geom_angle
_geom_angle_site_symmetry_1
_geom_angle_site_symmetry_3
O11 Cd2 O9 105.07(19) . .
O11 Cd2 O10 85.07(18) . .
O9 Cd2 O10 96.01(16) . .
O11 Cd2 O12 94.60(19) . .
O9 Cd2 O12 87.22(16) . .
O10 Cd2 O12 176.74(13) . .
O11 Cd2 O6 92.01(17) . 2_766
O9 Cd2 O6 162.90(17) . 2_766
O10 Cd2 O6 86.15(14) . 2_766
O12 Cd2 O6 90.62(15) . 2_766
O11 Cd2 O6 165.27(17) . .
O9 Cd2 O6 89.65(16) . .
O10 Cd2 O6 93.10(16) . .
O12 Cd2 O6 86.39(16) . .
O6 Cd2 O6 73.28(15) 2_766 .
O13 Cd1 O5 99.40(15) . .
O13 Cd1 O4 104.08(15) . .
O5 Cd1 O4 152.74(14) . .
O13 Cd1 O2 84.06(16) . .
O5 Cd1 O2 101.08(16) . .
O4 Cd1 O2 94.98(16) . .
O13 Cd1 O3 138.61(17) . .
O5 Cd1 O3 89.04(16) . .
O4 Cd1 O3 82.49(17) . .
O2 Cd1 O3 54.56(16) . .
O13 Cd1 O10 139.83(16) . 2_766
O5 Cd1 O10 97.54(13) . 2_766
O4 Cd1 O10 55.37(14) . 2_766
O2 Cd1 O10 127.66(14) . 2_766
O3 Cd1 O10 77.54(15) . 2_766
O13 Cd1 O12 52.95(15) . .
O5 Cd1 O12 97.60(13) . .
O4 Cd1 O12 85.86(14) . .
O2 Cd1 O12 135.38(14) . .
O3 Cd1 O12 165.60(14) . .
O10 Cd1 O12 88.89(13) 2_766 .
O13 Cd1 C25 127.10(17) . 2_766
O5 Cd1 C25 125.52(17) . 2_766
O4 Cd1 C25 27.23(16) . 2_766
O2 Cd1 C25 109.50(18) . 2_766
O3 Cd1 C25 74.71(18) . 2_766
O10 Cd1 C25 28.69(16) 2_766 2_766
O12 Cd1 C25 91.09(16) . 2_766
O13 Cd1 C8 111.24(19) . .
O5 Cd1 C8 96.93(18) . .
O4 Cd1 C8 87.37(18) . .
O2 Cd1 C8 27.20(17) . .
O3 Cd1 C8 27.42(17) . .
O10 Cd1 C8 102.46(17) 2_766 .
O12 Cd1 C8 160.19(18) . .
C25 Cd1 C8 91.36(19) 2_766 .
C30 O14 C33 117.3(5) . .
C11 C12 C13 119.7(5) . .
C11 C12 H12 120.2 . .
C13 C12 H12 120.2 . .
C25 O4 Cd1 94.5(3) 2_766 .
C6 C7 C2 120.0(7) . .
C6 C7 H7 120.0 . .
C2 C7 H7 120.0 . .
O8 C18 C17 105.9(5) . .
O8 C18 H18A 110.6 . .
C17 C18 H18A 110.6 . .
O8 C18 H18B 110.6 . .
C17 C18 H18B 110.6 . .
H18A C18 H18B 108.7 . .
C30 C29 C28 117.4(6) . .
C30 C29 H29 121.3 . .
C28 C29 H29 121.3 . .
O7 C16 C17 109.5(5) . .
O7 C16 H16A 109.8 . .
C17 C16 H16A 109.8 . .
O7 C16 H16B 109.8 . .
C17 C16 H16B 109.8 . .
H16A C16 H16B 108.2 . .
C22 C21 C20 120.7(5) . .
C22 C21 H21 119.6 . .
C20 C21 H21 119.6 . .
C15 C14 C13 119.2(6) . .
C15 C14 H14 120.4 . .
C13 C14 H14 120.4 . .
C19 C20 C21 119.5(5) . .
C19 C20 H20 120.3 . .
C21 C20 H20 120.3 . .
C30 C31 C32 118.6(6) . .
C30 C31 H31 120.7 . .
C32 C31 H31 120.7 . .
C19 O8 C18 120.1(4) . .
C27 C28 C29 122.5(6) . .
C27 C28 H28 118.8 . .
C29 C28 H28 118.8 . .
C19 C24 C23 117.6(5) . .
C19 C24 H24 121.2 . .
C23 C24 H24 121.2 . .
C9 O5 Cd1 116.9(3) . .
C22 C23 C24 122.0(5) . .
C22 C23 H23 119.0 . .
C24 C23 H23 119.0 . .
O1 C1 C17 106.2(5) . 1_556
O1 C1 H1A 110.5 . .
C17 C1 H1A 110.5 1_556 .
O1 C1 H1B 110.5 . .
C17 C1 H1B 110.5 1_556 .
H1A C1 H1B 108.7 . .
C12 C11 C10 121.3(6) . .
C12 C11 H11 119.3 . .
C10 C11 H11 119.3 . .
C9 O6 Cd2 123.0(3) . 2_766
C9 O6 Cd2 129.3(3) . .
Cd2 O6 Cd2 106.73(15) 2_766 .
C2 O1 C1 119.8(5) . .
C25 O10 Cd2 151.6(4) . .
C25 O10 Cd1 87.0(3) . 2_766
Cd2 O10 Cd1 114.50(14) . 2_766
C4 C3 C2 120.5(6) . .
C4 C3 H3 119.8 . .
C2 C3 H3 119.8 . .
C1 C17 C33 111.3(5) 1_554 1_565
C1 C17 C16 107.6(6) 1_554 .
C33 C17 C16 110.8(4) 1_565 .
C1 C17 C18 110.5(5) 1_554 .
C33 C17 C18 106.4(6) 1_565 .
C16 C17 C18 110.2(5) . .
O14 C30 C31 123.2(5) . .
O14 C30 C29 114.8(6) . .
C31 C30 C29 121.9(6) . .
C6 C5 C4 115.2(6) . .
C6 C5 C8 123.7(6) . .
C4 C5 C8 120.3(6) . .
C27 C32 C31 122.8(6) . .
C27 C32 H32 118.6 . .
C31 C32 H32 118.6 . .
O7 C13 C12 115.9(5) . .
O7 C13 C14 124.7(5) . .
C12 C13 C14 119.4(5) . .
O2 C8 O3 121.5(7) . .
O2 C8 C5 118.2(6) . .
O3 C8 C5 120.1(6) . .
O2 C8 Cd1 59.3(4) . .
O3 C8 Cd1 62.4(4) . .
C5 C8 Cd1 170.3(5) . .
O8 C19 C20 115.4(5) . .
O8 C19 C24 123.0(5) . .
C20 C19 C24 121.6(5) . .
C3 C4 C5 121.5(6) . .
C3 C4 H4 119.2 . .
C5 C4 H4 119.2 . .
O14 C33 C17 107.5(5) . 1_545
O14 C33 H33A 110.2 . .
C17 C33 H33A 110.2 1_545 .
O14 C33 H33B 110.2 . .
C17 C33 H33B 110.2 1_545 .
H33A C33 H33B 108.5 . .
C21 C22 C23 118.7(5) . .
C21 C22 C25 121.1(5) . 2_665
C23 C22 C25 120.2(5) . 2_665
C13 O7 C16 115.7(5) . .
O5 C9 O6 123.7(5) . .
O5 C9 C10 118.8(5) . .
O6 C9 C10 117.5(5) . .
C15 C10 C11 119.0(5) . .
C15 C10 C9 120.4(5) . .
C11 C10 C9 120.5(5) . .
C8 O3 Cd1 90.2(4) . .
C7 C6 C5 124.0(6) . .
C7 C6 H6 118.0 . .
C5 C6 H6 118.0 . .
C10 C15 C14 121.4(5) . .
C10 C15 H15 119.3 . .
C14 C15 H15 119.3 . .
O1 C2 C3 126.8(6) . .
O1 C2 C7 114.8(6) . .
C3 C2 C7 118.3(7) . .
C26 O12 Cd2 127.0(3) . .
C26 O12 Cd1 83.1(4) . .
Cd2 O12 Cd1 112.12(16) . .
C26 O13 Cd1 103.8(4) . .
C8 O2 Cd1 93.5(4) . .
O13 C26 O12 120.1(5) . .
O13 C26 C27 121.3(6) . .
O12 C26 C27 118.5(6) . .
C32 C27 C28 116.8(6) . .
C32 C27 C26 120.2(6) . .
C28 C27 C26 123.1(5) . .
O4 C25 O10 120.8(5) 2_766 .
O4 C25 C22 120.8(5) 2_766 2_665
O10 C25 C22 118.5(5) . 2_665
O4 C25 Cd1 58.3(3) 2_766 2_766
O10 C25 Cd1 64.4(3) . 2_766
C22 C25 Cd1 165.6(5) 2_665 2_766

loop_
_geom_bond_atom_site_label_1
_geom_bond_atom_site_label_2
_geom_bond_distance
_geom_bond_site_symmetry_2
Cd2 O11 2.236(5) .
Cd2 O9 2.254(4) .
Cd2 O10 2.269(4) .
Cd2 O12 2.275(4) .
Cd2 O6 2.278(3) 2_766
Cd2 O6 2.283(4) .
Cd1 O13 2.241(4) .
Cd1 O5 2.245(4) .
Cd1 O4 2.314(4) .
Cd1 O2 2.354(5) .
Cd1 O3 2.422(5) .
Cd1 O10 2.448(4) 2_766
Cd1 O12 2.645(5) .
Cd1 C25 2.711(6) 2_766
Cd1 C8 2.734(8) .
O14 C30 1.350(7) .
O14 C33 1.453(6) .
C12 C11 1.373(8) .
C12 C13 1.393(9) .
C12 H12 0.9500 .
O4 C25 1.245(7) 2_766
C7 C6 1.340(10) .
C7 C2 1.411(9) .
C7 H7 0.9500 .
C18 O8 1.434(6) .
C18 C17 1.546(9) .
C18 H18A 0.9900 .
C18 H18B 0.9900 .
C29 C30 1.401(8) .
C29 C28 1.416(9) .
C29 H29 0.9500 .
C16 O7 1.411(7) .
C16 C17 1.525(8) .
C16 H16A 0.9900 .
C16 H16B 0.9900 .
C21 C22 1.377(8) .
C21 C20 1.403(7) .
C21 H21 0.9500 .
C14 C15 1.384(8) .
C14 C13 1.399(8) .
C14 H14 0.9500 .
C20 C19 1.374(8) .
C20 H20 0.9500 .
C31 C30 1.364(9) .
C31 C32 1.406(8) .
C31 H31 0.9500 .
O8 C19 1.370(6) .
C28 C27 1.394(9) .
C28 H28 0.9500 .
C24 C19 1.394(7) .
C24 C23 1.398(7) .
C24 H24 0.9500 .
O5 C9 1.256(7) .
C23 C22 1.394(8) .
C23 H23 0.9500 .
C1 O1 1.454(8) .
C1 C17 1.505(10) 1_556
C1 H1A 0.9900 .
C1 H1B 0.9900 .
C11 C10 1.381(8) .
C11 H11 0.9500 .
O6 C9 1.314(7) .
O6 Cd2 2.278(3) 2_766
O1 C2 1.324(9) .
O10 C25 1.304(7) .
O10 Cd1 2.448(4) 2_766
C3 C4 1.364(11) .
C3 C2 1.406(10) .
C3 H3 0.9500 .
C17 C1 1.505(10) 1_554
C17 C33 1.520(8) 1_565
C5 C6 1.396(9) .
C5 C4 1.432(9) .
C5 C8 1.441(9) .
C32 C27 1.385(8) .
C32 H32 0.9500 .
C13 O7 1.367(6) .
C8 O2 1.252(8) .
C8 O3 1.259(8) .
C4 H4 0.9500 .
C33 C17 1.520(8) 1_545
C33 H33A 0.9900 .
C33 H33B 0.9900 .
C22 C25 1.469(7) 2_665
C9 C10 1.495(7) .
C10 C15 1.368(8) .
C6 H6 0.9500 .
C15 H15 0.9500 .
O12 C26 1.310(7) .
O13 C26 1.238(8) .
C26 C27 1.452(8) .
C25 O4 1.245(7) 2_766
C25 C22 1.469(7) 2_665
C25 Cd1 2.711(6) 2_766
